data_4088916
loop_
_publ_author_name
'El Aziz, Youssef'
'Taylor, Peter G.'
'Bassindale, Alan R.'
'Coles, Simon J.'
'Pitak, Mateusz B.'

_publ_section_title
;
 Synthesis and Structures of Novel Molecular Ionic Compounds Based on
 Encapsulation of Anions and Cations
;
_journal_issue 24
_journal_name_full Organometallics
_journal_page_first 4004
_journal_paper_doi 10.1021/acs.organomet.6b00565
_journal_volume 35
_journal_year 2016
_chemical_formula_moiety 'C52 H80 K O34 Si8, F'
_chemical_formula_sum 'C52 H80 F K O34 Si8'
_chemical_formula_weight 1531.98
_space_group_crystal_system triclinic
_space_group_IT_number 2
_space_group_name_Hall '-P 1'
_space_group_name_H-M_alt 'P -1'
_atom_sites_solution_hydrogens geom
_audit_creation_date 2016-05-06
_audit_creation_method
;
Olex2 1.2
(compiled 2016.02.19 svn.r3266 for OlexSys, GUI svn.r5155)
;
_cell_angle_alpha 73.882(13)
_cell_angle_beta 79.293(13)
_cell_angle_gamma 88.688(14)
_cell_formula_units_Z 1
_cell_length_a 8.445(3)
_cell_length_b 14.704(5)
_cell_length_c 16.727(5)
_cell_measurement_reflns_used 5493
_cell_measurement_temperature 100(2)
_cell_measurement_theta_max 31.2
_cell_measurement_theta_min 2.5
_cell_volume 1959.8(11)
_computing_cell_refinement 'CrystalClear-SM Expert 2.0 r11 (Rigaku, 2011)'
_computing_data_collection 'CrystalClear-SM Expert 2.0 r11 (Rigaku, 2011)'
_computing_data_reduction 'CrystalClear-SM Expert 2.0 r11 (Rigaku, 2011)'
_computing_publication_material 'Olex2 (Dolomanov et al., 2009)'
_computing_structure_refinement 'ShelXL (Sheldrick, 2015)'
_computing_structure_solution 'SHELXL-97 (Sheldrick, 2008)'
_diffrn_ambient_temperature 100(2)
_diffrn_detector 'CCD area detector'
_diffrn_detector_area_resol_mean 28.5714
_diffrn_detector_type 'Rigaku HG Saturn724+ (2x2 bin mode)'
_diffrn_measured_fraction_theta_full 0.996
_diffrn_measured_fraction_theta_max 0.995
_diffrn_measurement_device 'four-circle \k diffractometer'
_diffrn_measurement_device_type 'Rigaku AFC12 (Right)'
_diffrn_measurement_method 'profile data from \w-scans'
_diffrn_measurement_specimen_support 'MiTeGen MicroMesh'
_diffrn_radiation_collimation 0.3
_diffrn_radiation_monochromator 'Confocal mirrors, HF Varimax'
_diffrn_radiation_probe x-ray
_diffrn_radiation_type 'Mo K\a'
_diffrn_radiation_wavelength 0.71075
_diffrn_radiation_xray_symbol K-L~3~
_diffrn_reflns_av_R_equivalents 0.0432
_diffrn_reflns_av_unetI/netI 0.0593
_diffrn_reflns_Laue_measured_fraction_full 0.996
_diffrn_reflns_Laue_measured_fraction_max 0.995
_diffrn_reflns_limit_h_max 12
_diffrn_reflns_limit_h_min -12
_diffrn_reflns_limit_k_max 21
_diffrn_reflns_limit_k_min -14
_diffrn_reflns_limit_l_max 24
_diffrn_reflns_limit_l_min -24
_diffrn_reflns_number 29209
_diffrn_reflns_point_group_measured_fraction_full 0.996
_diffrn_reflns_point_group_measured_fraction_max 0.995
_diffrn_reflns_theta_full 25.242
_diffrn_reflns_theta_max 27.483
_diffrn_reflns_theta_min 2.980
_diffrn_source 'Rotating Anode'
_diffrn_source_current 55.0
_diffrn_source_power 2.475
_diffrn_source_target Mo
_diffrn_source_type 'Rotating Anode'
_diffrn_source_voltage 45.0
_exptl_absorpt_coefficient_mu 0.272
_exptl_absorpt_correction_T_max 1.000
_exptl_absorpt_correction_T_min 0.847
_exptl_absorpt_correction_type multi-scan
_exptl_absorpt_process_details
;
CrystalClear-SM Expert 2.0 r11 (Rigaku, 2011)
;
_exptl_crystal_colour Colourless
_exptl_crystal_density_diffrn 1.298
_exptl_crystal_description 'thick plate'
_exptl_crystal_F_000 804
_exptl_crystal_size_max 0.5
_exptl_crystal_size_mid 0.3
_exptl_crystal_size_min 0.08
_refine_diff_density_max 1.903
_refine_diff_density_min -0.490
_refine_diff_density_rms 0.083
_refine_ls_extinction_method none
_refine_ls_goodness_of_fit_ref 1.040
_refine_ls_hydrogen_treatment constr
_refine_ls_matrix_type full
_refine_ls_number_parameters 550
_refine_ls_number_reflns 8934
_refine_ls_number_restraints 1165
_refine_ls_restrained_S_all 1.009
_refine_ls_R_factor_all 0.0837
_refine_ls_R_factor_gt 0.0729
_refine_ls_shift/su_max 0.000
_refine_ls_shift/su_mean 0.000
_refine_ls_structure_factor_coef Fsqd
_refine_ls_weighting_details 'w=1/[\s^2^(Fo^2^)+(0.1032P)^2^+2.5805P] where P=(Fo^2^+2Fc^2^)/3'
_refine_ls_weighting_scheme calc
_refine_ls_wR_factor_gt 0.1979
_refine_ls_wR_factor_ref 0.2067
_reflns_Friedel_coverage 0.000
_reflns_number_gt 7413
_reflns_number_total 8934
_reflns_threshold_expression 'I > 2\s(I)'
_cod_data_source_file om6b00565_si_002.cif
_cod_data_source_block compound1
_cod_depositor_comments
;
The following automatic conversions were performed:

data item '_exptl_absorpt_correction_type' value 'Multi-scan' was
changed to 'multi-scan' in accordance with the
/home/saulius/struct/COD-crude-data/automatic-downloads/DataCite-retrospective/ACS/depositions/lib/dictionaries/cif_core.dic
dictionary named 'cif_core.dic' version 2.4.2 last updated on
2011-04-26.

Automatic conversion script
Id: cif_fix_values 6909 2019-04-08 15:41:33Z antanas 
;
_cod_database_code 4088916
_shelx_space_group_comment
;
The symmetry employed for this shelxl refinement is uniquely defined
by the following loop, which should always be used as a source of
symmetry information in preference to the above space-group names.
They are only intended as comments.
;
_shelx_estimated_absorpt_t_max 0.979
_shelx_estimated_absorpt_t_min 0.876
_olex2_refinement_description
;
1. Fixed Uiso
 At 1.2 times of:
  All C(H,H) groups, All C(H,H,H,H) groups
 At 1.5 times of:
  All C(H,H,H) groups
2. Restrained distances
 C2A-O8A
 1.2 with sigma of 0.01
 C1-O7A
 1.455 with sigma of 0.01
 O7A-C2A
 1.34 with sigma of 0.01
 C2A-C3A
 1.49 with sigma of 0.01
 C3A-C5A
 1.318 with sigma of 0.01
 C3A-C4A
 1.506 with sigma of 0.01
 C2B-O8B
 1.2 with sigma of 0.01
 C1-O7B
 1.455 with sigma of 0.01
 O7B-C2B
 1.34 with sigma of 0.01
 C2B-C3B
 1.49 with sigma of 0.01
 C3B-C5B
 1.318 with sigma of 0.01
 C3B-C4B
 1.506 with sigma of 0.01
 C16-O13
 1.455 with sigma of 0.01
 C16-O13
 1.455 with sigma of 0.01
 C18A-C19A
 1.5 with sigma of 0.01
 C18-C19
 1.5 with sigma of 0.01
 C18A-C20A
 1.32 with sigma of 0.01
 C18-C20
 1.32 with sigma of 0.01
3. Rigid bond restraints
 All non-hydrogen atoms
 with sigma for 1-2 distances of 0.01 and sigma for 1-3 distances of 0.01
4. Uiso/Uaniso restraints and constraints
All non-hydrogen atoms have similar U: within 2A with sigma of 0.04 and sigma
for terminal atoms of 0.08
5. Rigid body (RIGU) restrains
 All non-hydrogen atoms
 with sigma for 1-2 distances of 0.004 and sigma for 1-3 distances of 0.004
6. Others
 Sof(H1BC)=Sof(H1BD)=Sof(O7B)=Sof(O8B)=Sof(C2B)=Sof(C3B)=Sof(C4B)=Sof(H4BA)=
 Sof(H4BB)=Sof(H4BC)=Sof(C5B)=Sof(H5BA)=Sof(H5BB)=1-FVAR(1)
 Sof(H1AA)=Sof(H1AB)=Sof(O7A)=Sof(O8A)=Sof(C2A)=Sof(C3A)=Sof(C4A)=Sof(H4AA)=
 Sof(H4AB)=Sof(H4AC)=Sof(C5A)=Sof(H5AA)=Sof(H5AB)=FVAR(1)
 Sof(H16C)=Sof(H16D)=Sof(O13A)=Sof(O14A)=Sof(C17A)=Sof(C18A)=Sof(C19A)=
 Sof(H19D)=Sof(H19E)=Sof(H19F)=Sof(C20A)=Sof(H20C)=Sof(H20D)=1-FVAR(2)
 Sof(H16A)=Sof(H16B)=Sof(O13)=Sof(O14)=Sof(C17)=Sof(C18)=Sof(C19)=Sof(H19A)=
 Sof(H19B)=Sof(H19C)=Sof(C20)=Sof(H20A)=Sof(H20B)=FVAR(2)
7.a Secondary CH2 refined with riding coordinates:
 C1(H1AA,H1AB), C1(H1BC,H1BD), C6(H6A,H6B), C11(H11A,H11B), C16(H16A,H16B),
 C16(H16C,H16D), C21(H21A,H21B), C22(H22A,H22B), C23(H23A,H23B), C24(H24A,H24B),
  C25(H25A,H25B), C26(H26A,H26B)
7.b Me refined with riding coordinates:
 C4A(H4AA,H4AB,H4AC), C4B(H4BA,H4BB,H4BC)
7.c X=CH2 refined with riding coordinates:
 C9(H9A,H9B), C14(H14A,H14B), C5A(H5AA,H5AB), C20(H20A,H20B), C5B(H5BA,H5BB),
 C20A(H20C,H20D)
7.d Idealised Me refined as rotating group:
 C10(H10A,H10B,H10C), C15(H15A,H15B,H15C), C19(H19A,H19B,H19C), C19A(H19D,H19E,
 H19F)
;
_shelx_shelxl_version_number 2014/7
_olex2_submission_special_instructions 'No special instructions were received'

loop_
_space_group_symop_operation_xyz
'x, y, z'
'-x, -y, -z'

loop_
_atom_site_label
_atom_site_type_symbol
_atom_site_fract_x
_atom_site_fract_y
_atom_site_fract_z
_atom_site_U_iso_or_equiv
_atom_site_adp_type
_atom_site_occupancy
_atom_site_site_symmetry_order
_atom_site_calc_flag
_atom_site_refinement_flags_posn
_atom_site_refinement_flags_adp
_atom_site_refinement_flags_occupancy
_atom_site_disorder_assembly
_atom_site_disorder_group
Si1 Si 0.83077(9) 0.41849(6) 0.91955(6) 0.0291(2) Uani 1 1 d . U . . .
Si2 Si 0.71769(9) 0.43863(6) 1.09676(6) 0.0282(2) Uani 1 1 d . U . . .
Si3 Si 1.15770(9) 0.35547(6) 0.96450(5) 0.0268(2) Uani 1 1 d . U . . .
Si4 Si 0.95643(9) 0.62533(6) 0.85711(5) 0.0286(2) Uani 1 1 d . U . . .
O1 O 0.7156(2) 0.40783(15) 1.01103(14) 0.0317(5) Uani 1 1 d . U . . .
O2 O 0.7241(2) 0.55255(15) 1.08133(14) 0.0301(5) Uani 1 1 d . U . . .
O3 O 0.8740(2) 0.67135(15) 0.93241(14) 0.0305(4) Uani 1 1 d . U . . .
O4 O 0.8643(2) 0.52781(15) 0.86304(14) 0.0311(5) Uani 1 1 d . U . . .
O5 O 0.9930(2) 0.35827(15) 0.92706(14) 0.0307(5) Uani 1 1 d . U . . .
O6 O 0.8503(2) 0.38362(15) 1.14954(14) 0.0306(5) Uani 1 1 d . U . . .
O9 O 1.2753(3) 0.25769(16) 0.85209(14) 0.0351(5) Uani 1 1 d . U . . .
O10 O 1.3996(5) 0.1211(2) 0.86992(19) 0.0750(11) Uani 1 1 d . U . . .
O11 O 0.8052(3) 0.3863(2) 0.77382(17) 0.0486(6) Uani 1 1 d . U . . .
O12 O 0.6729(6) 0.2759(4) 0.7462(3) 0.127(2) Uani 1 1 d . U . . .
C1 C 0.9226(4) 0.7070(3) 0.7542(2) 0.0439(8) Uani 1 1 d D U . . .
H1AA H 0.9224 0.6700 0.7130 0.053 Uiso 0.579(6) 1 calc R . . A 1
H1AB H 0.8153 0.7351 0.7631 0.053 Uiso 0.579(6) 1 calc R . . A 1
H1BC H 0.8488 0.6743 0.7309 0.053 Uiso 0.421(6) 1 calc R . . A 2
H1BD H 0.8667 0.7631 0.7661 0.053 Uiso 0.421(6) 1 calc R . . A 2
C6 C 1.2713(3) 0.2522(2) 0.9405(2) 0.0303(6) Uani 1 1 d . U . . .
H6A H 1.3824 0.2542 0.9512 0.036 Uiso 1 1 calc R . . . .
H6B H 1.2173 0.1921 0.9773 0.036 Uiso 1 1 calc R . . . .
C7 C 1.3421(4) 0.1860(2) 0.8252(2) 0.0404(7) Uani 1 1 d . U . . .
C8 C 1.3287(5) 0.1926(3) 0.7369(2) 0.0506(9) Uani 1 1 d . U . . .
C9 C 1.2156(8) 0.2441(5) 0.7027(3) 0.095(2) Uani 1 1 d . U . . .
H9A H 1.1431 0.2768 0.7349 0.114 Uiso 1 1 calc R . . . .
H9B H 1.2066 0.2485 0.6460 0.114 Uiso 1 1 calc R . . . .
C10 C 1.4432(8) 0.1342(4) 0.6939(3) 0.0813(16) Uani 1 1 d . U . . .
H10A H 1.4265 0.0673 0.7259 0.122 Uiso 1 1 calc GR . . . .
H10B H 1.5542 0.1545 0.6913 0.122 Uiso 1 1 calc GR . . . .
H10C H 1.4239 0.1427 0.6363 0.122 Uiso 1 1 calc GR . . . .
C11 C 0.7114(4) 0.3647(2) 0.8601(2) 0.0378(7) Uani 1 1 d . U . . .
H11A H 0.6976 0.2954 0.8857 0.045 Uiso 1 1 calc R . . . .
H11B H 0.6036 0.3926 0.8602 0.045 Uiso 1 1 calc R . . . .
C12 C 0.7698(6) 0.3396(4) 0.7235(3) 0.0724(13) Uani 1 1 d . U . . .
C13 C 0.8729(8) 0.3741(5) 0.6359(4) 0.0864(16) Uani 1 1 d . U . . .
C14 C 0.8502(12) 0.3340(7) 0.5768(5) 0.130(3) Uani 1 1 d . U . . .
H14A H 0.9120 0.3553 0.5212 0.156 Uiso 1 1 calc R . . . .
H14B H 0.7723 0.2838 0.5902 0.156 Uiso 1 1 calc R . . . .
C15 C 0.9901(9) 0.4516(6) 0.6210(4) 0.105(2) Uani 1 1 d . U . . .
H15A H 1.0448 0.4691 0.5616 0.158 Uiso 1 1 calc GR . . . .
H15B H 1.0697 0.4312 0.6577 0.158 Uiso 1 1 calc GR . . . .
H15C H 0.9342 0.5065 0.6338 0.158 Uiso 1 1 calc GR . . . .
C16 C 0.5199(4) 0.3954(2) 1.1665(2) 0.0399(7) Uani 1 1 d D U . . .
H16A H 0.4319 0.4123 1.1338 0.048 Uiso 0.632(17) 1 calc R . . B 1
H16B H 0.5188 0.3256 1.1894 0.048 Uiso 0.632(17) 1 calc R . . B 1
H16C H 0.4298 0.4268 1.1402 0.048 Uiso 0.368(17) 1 calc R . . B 2
H16D H 0.5061 0.3260 1.1778 0.048 Uiso 0.368(17) 1 calc R . . B 2
O7A O 1.0440(5) 0.7825(3) 0.7190(3) 0.0393(11) Uani 0.579(6) 1 d D U . A 1
O8A O 1.1643(10) 0.7124(6) 0.6219(5) 0.104(3) Uani 0.579(6) 1 d D U . A 1
O13 O 0.4972(14) 0.4391(7) 1.2345(5) 0.0406(17) Uani 0.632(17) 1 d D U . B 1
O14 O 0.3812(14) 0.3075(9) 1.3321(6) 0.073(3) Uani 0.632(17) 1 d . U . B 1
C2A C 1.1542(9) 0.7775(6) 0.6525(4) 0.0602(18) Uani 0.579(6) 1 d D U . A 1
C3A C 1.2931(18) 0.8441(11) 0.6218(10) 0.100(4) Uani 0.579(6) 1 d D U . A 1
C4A C 1.2562(15) 0.9262(8) 0.6581(7) 0.097(3) Uani 0.579(6) 1 d D U . A 1
H4AA H 1.1883 0.9043 0.7144 0.145 Uiso 0.579(6) 1 calc R . . A 1
H4AB H 1.3570 0.9545 0.6626 0.145 Uiso 0.579(6) 1 calc R . . A 1
H4AC H 1.1992 0.9737 0.6210 0.145 Uiso 0.579(6) 1 calc R . . A 1
C5A C 1.3849(16) 0.8597(12) 0.5448(7) 0.129(5) Uani 0.579(6) 1 d D U . A 1
H5AA H 1.3614 0.8267 0.5067 0.155 Uiso 0.579(6) 1 calc R . . A 1
H5AB H 1.4737 0.9036 0.5281 0.155 Uiso 0.579(6) 1 calc R . . A 1
C17 C 0.4416(16) 0.3868(9) 1.3129(8) 0.057(2) Uani 0.632(17) 1 d . U . B 1
C18 C 0.4357(10) 0.4452(9) 1.3735(5) 0.070(2) Uani 0.632(17) 1 d D U . B 1
C19 C 0.3454(16) 0.3980(13) 1.4603(6) 0.111(4) Uani 0.632(17) 1 d D U . B 1
H19A H 0.2609 0.3555 1.4566 0.167 Uiso 0.632(17) 1 calc GR . . B 1
H19B H 0.2962 0.4461 1.4867 0.167 Uiso 0.632(17) 1 calc GR . . B 1
H19C H 0.4198 0.3613 1.4946 0.167 Uiso 0.632(17) 1 calc GR . . B 1
C20 C 0.5105(12) 0.5288(9) 1.3507(6) 0.083(3) Uani 0.632(17) 1 d D U . B 1
H20A H 0.5092 0.5636 1.3909 0.099 Uiso 0.632(17) 1 calc R . . B 1
H20B H 0.5656 0.5543 1.2940 0.099 Uiso 0.632(17) 1 calc R . . B 1
O7B O 1.0603(7) 0.7390(5) 0.6913(4) 0.0409(15) Uani 0.421(6) 1 d D U . A 2
O8B O 1.1201(11) 0.8477(6) 0.7525(5) 0.072(2) Uani 0.421(6) 1 d D U . A 2
O13A O 0.527(2) 0.4213(13) 1.2468(11) 0.045(3) Uani 0.368(17) 1 d . U . B 2
O14A O 0.420(3) 0.2829(12) 1.3164(14) 0.078(5) Uani 0.368(17) 1 d . U . B 2
C2B C 1.1505(11) 0.8091(6) 0.6970(6) 0.0489(19) Uani 0.421(6) 1 d D U . A 2
C3B C 1.266(2) 0.8534(14) 0.6191(11) 0.082(4) Uani 0.421(6) 1 d D U . A 2
C4B C 1.3135(18) 0.7819(13) 0.5691(10) 0.101(4) Uani 0.421(6) 1 d D U . A 2
H4BA H 1.2173 0.7458 0.5692 0.151 Uiso 0.421(6) 1 calc R . . A 2
H4BB H 1.3624 0.8154 0.5106 0.151 Uiso 0.421(6) 1 calc R . . A 2
H4BC H 1.3912 0.7386 0.5951 0.151 Uiso 0.421(6) 1 calc R . . A 2
C5B C 1.395(2) 0.9028(14) 0.6195(14) 0.124(6) Uani 0.421(6) 1 d D U . A 2
H5BA H 1.4154 0.9105 0.6712 0.148 Uiso 0.421(6) 1 calc R . . A 2
H5BB H 1.4676 0.9305 0.5679 0.148 Uiso 0.421(6) 1 calc R . . A 2
C17A C 0.455(4) 0.3590(17) 1.3179(18) 0.066(4) Uani 0.368(17) 1 d . U . B 2
C18A C 0.473(2) 0.4014(13) 1.3929(11) 0.074(4) Uani 0.368(17) 1 d D U . B 2
C19A C 0.385(4) 0.3379(19) 1.4738(12) 0.114(8) Uani 0.368(17) 1 d D U . B 2
H19D H 0.2872 0.3119 1.4642 0.171 Uiso 0.368(17) 1 calc GR . . B 2
H19E H 0.3568 0.3739 1.5155 0.171 Uiso 0.368(17) 1 calc GR . . B 2
H19F H 0.4549 0.2860 1.4953 0.171 Uiso 0.368(17) 1 calc GR . . B 2
C20A C 0.578(2) 0.4717(15) 1.3857(13) 0.094(7) Uani 0.368(17) 1 d D U . B 2
H20C H 0.6016 0.4840 1.4351 0.113 Uiso 0.368(17) 1 calc R . . B 2
H20D H 0.6285 0.5090 1.3312 0.113 Uiso 0.368(17) 1 calc R . . B 2
K1 K 1.5000 0.0000 1.0000 0.0318(2) Uani 1 2 d S TU P . .
O15 O 1.6849(3) 0.13498(19) 1.0373(2) 0.0552(7) Uani 1 1 d . U . . .
O16 O 1.8299(3) 0.0281(2) 0.9238(2) 0.0541(7) Uani 1 1 d . U . . .
O17 O 1.6201(3) -0.0700(2) 0.8620(2) 0.0544(7) Uani 1 1 d . U . . .
C21 C 1.8496(5) 0.1183(3) 1.0208(3) 0.0593(11) Uani 1 1 d . U . . .
H21A H 1.8733 0.0582 1.0606 0.071 Uiso 1 1 calc R . . . .
H21B H 1.9116 0.1701 1.0293 0.071 Uiso 1 1 calc R . . . .
C22 C 1.8994(4) 0.1129(3) 0.9314(3) 0.0482(9) Uani 1 1 d . U . . .
H22A H 1.8620 0.1690 0.8919 0.058 Uiso 1 1 calc R . . . .
H22B H 2.0184 0.1121 0.9166 0.058 Uiso 1 1 calc R . . . .
C23 C 1.8548(5) 0.0229(3) 0.8408(3) 0.0589(10) Uani 1 1 d . U . . .
H23A H 1.9719 0.0284 0.8174 0.071 Uiso 1 1 calc R . . . .
H23B H 1.8027 0.0768 0.8063 0.071 Uiso 1 1 calc R . . . .
C24 C 1.7897(5) -0.0662(3) 0.8345(3) 0.0585(11) Uani 1 1 d . U . . .
H24A H 1.8160 -0.0694 0.7752 0.070 Uiso 1 1 calc R . . . .
H24B H 1.8383 -0.1208 0.8703 0.070 Uiso 1 1 calc R . . . .
C25 C 1.5441(5) -0.1508(3) 0.8569(3) 0.0539(9) Uani 1 1 d . U . . .
H25A H 1.5790 -0.2076 0.8967 0.065 Uiso 1 1 calc R . . . .
H25B H 1.5745 -0.1576 0.7988 0.065 Uiso 1 1 calc R . . . .
C26 C 1.3674(5) -0.1428(3) 0.8784(3) 0.0530(10) Uani 1 1 d . U . . .
H26A H 1.3337 -0.0865 0.8377 0.064 Uiso 1 1 calc R . . . .
H26B H 1.3140 -0.1993 0.8726 0.064 Uiso 1 1 calc R . . . .
F1 F 1.0000 0.5000 1.0000 0.0292(5) Uani 1 2 d S TU P . .

loop_
_atom_site_aniso_label
_atom_site_aniso_U_11
_atom_site_aniso_U_22
_atom_site_aniso_U_33
_atom_site_aniso_U_23
_atom_site_aniso_U_13
_atom_site_aniso_U_12
Si1 0.0178(4) 0.0260(4) 0.0456(5) -0.0107(4) -0.0097(3) 0.0016(3)
Si2 0.0143(3) 0.0231(4) 0.0443(5) -0.0068(3) -0.0020(3) -0.0007(3)
Si3 0.0148(3) 0.0222(4) 0.0421(5) -0.0072(3) -0.0050(3) 0.0014(3)
Si4 0.0196(4) 0.0248(4) 0.0387(4) -0.0046(3) -0.0058(3) 0.0019(3)
O1 0.0163(9) 0.0287(11) 0.0497(12) -0.0103(9) -0.0061(8) -0.0009(8)
O2 0.0168(9) 0.0248(10) 0.0458(12) -0.0077(9) -0.0018(8) -0.0002(7)
O3 0.0225(9) 0.0243(10) 0.0425(11) -0.0060(9) -0.0062(8) 0.0039(8)
O4 0.0244(10) 0.0265(10) 0.0435(12) -0.0085(9) -0.0112(8) 0.0032(8)
O5 0.0191(9) 0.0269(11) 0.0484(12) -0.0118(9) -0.0099(8) 0.0014(8)
O6 0.0173(9) 0.0284(11) 0.0398(11) -0.0024(9) 0.0000(8) -0.0007(8)
O9 0.0324(11) 0.0320(12) 0.0392(11) -0.0076(9) -0.0074(9) 0.0094(9)
O10 0.127(3) 0.0552(18) 0.0506(16) -0.0223(14) -0.0301(17) 0.0574(19)
O11 0.0499(15) 0.0526(16) 0.0492(14) -0.0163(12) -0.0206(11) 0.0024(12)
O12 0.121(4) 0.170(5) 0.121(4) -0.103(3) 0.000(3) -0.055(3)
C1 0.0355(16) 0.0441(19) 0.0455(17) -0.0002(15) -0.0097(13) 0.0021(14)
C6 0.0223(13) 0.0270(15) 0.0405(15) -0.0083(12) -0.0050(11) 0.0020(11)
C7 0.0464(18) 0.0305(16) 0.0436(17) -0.0099(13) -0.0077(14) 0.0068(14)
C8 0.063(2) 0.047(2) 0.0424(18) -0.0122(16) -0.0102(16) -0.0067(17)
C9 0.094(4) 0.144(6) 0.054(3) -0.029(3) -0.032(3) 0.039(4)
C10 0.123(4) 0.072(3) 0.064(3) -0.041(3) -0.021(3) 0.020(3)
C11 0.0272(14) 0.0347(17) 0.0584(19) -0.0183(15) -0.0175(13) 0.0037(12)
C12 0.063(3) 0.099(4) 0.078(3) -0.054(3) -0.022(2) 0.008(2)
C13 0.096(4) 0.110(4) 0.066(3) -0.042(3) -0.021(2) 0.025(3)
C14 0.169(7) 0.154(7) 0.087(4) -0.071(5) -0.019(5) 0.011(6)
C15 0.111(5) 0.139(6) 0.059(3) -0.022(3) -0.008(3) -0.003(4)
C16 0.0210(13) 0.0277(16) 0.0654(19) -0.0132(14) 0.0068(13) -0.0026(11)
O7A 0.045(2) 0.033(2) 0.036(2) -0.0035(18) -0.0090(17) -0.0004(18)
O8A 0.114(6) 0.108(5) 0.084(5) -0.045(4) 0.025(4) -0.002(4)
O13 0.027(4) 0.032(3) 0.054(3) -0.009(2) 0.008(2) 0.010(3)
O14 0.068(5) 0.092(6) 0.044(4) 0.008(3) -0.014(3) -0.027(5)
C2A 0.054(4) 0.071(4) 0.044(3) -0.004(3) 0.004(3) 0.001(3)
C3A 0.082(7) 0.121(7) 0.074(6) 0.007(5) -0.005(5) -0.034(6)
C4A 0.107(8) 0.098(6) 0.072(5) 0.016(4) -0.036(5) -0.041(5)
C5A 0.106(8) 0.157(11) 0.087(6) 0.008(6) 0.021(6) -0.038(8)
C17 0.027(3) 0.077(5) 0.054(3) -0.001(3) -0.004(2) -0.004(4)
C18 0.049(4) 0.110(6) 0.053(4) -0.021(4) -0.017(3) 0.027(4)
C19 0.105(8) 0.151(11) 0.057(4) -0.007(5) 0.002(4) 0.018(8)
C20 0.085(6) 0.106(7) 0.063(5) -0.036(5) -0.014(4) 0.023(4)
O7B 0.043(3) 0.039(3) 0.036(3) -0.004(2) -0.006(2) 0.008(2)
O8B 0.086(6) 0.064(5) 0.080(5) -0.029(4) -0.035(4) 0.009(4)
O13A 0.026(6) 0.037(6) 0.069(4) -0.021(4) 0.008(4) 0.014(4)
O14A 0.104(13) 0.063(6) 0.057(8) -0.003(4) -0.011(7) -0.006(6)
C2B 0.045(4) 0.040(4) 0.058(4) 0.001(3) -0.023(3) 0.005(3)
C3B 0.052(6) 0.111(8) 0.066(6) 0.005(5) -0.014(4) -0.019(5)
C4B 0.069(8) 0.149(11) 0.077(7) -0.020(7) -0.013(6) 0.005(7)
C5B 0.079(8) 0.146(12) 0.126(12) -0.004(9) -0.017(8) -0.052(8)
C17A 0.052(9) 0.067(7) 0.070(5) -0.014(5) 0.006(5) -0.002(7)
C18A 0.069(8) 0.077(8) 0.071(6) -0.025(6) 0.004(5) 0.010(6)
C19A 0.140(17) 0.106(13) 0.077(7) -0.019(8) 0.018(9) -0.009(12)
C20A 0.107(12) 0.097(12) 0.076(10) -0.042(9) 0.018(8) -0.012(10)
K1 0.0252(4) 0.0253(5) 0.0460(5) -0.0098(4) -0.0093(4) 0.0006(3)
O15 0.0455(14) 0.0383(15) 0.081(2) -0.0124(14) -0.0179(13) 0.0022(11)
O16 0.0379(13) 0.0443(15) 0.0773(18) -0.0153(14) -0.0053(12) -0.0026(11)
O17 0.0508(15) 0.0412(15) 0.0720(18) -0.0160(13) -0.0135(13) 0.0044(12)
C21 0.043(2) 0.041(2) 0.097(3) -0.020(2) -0.020(2) -0.0030(16)
C22 0.0269(15) 0.0326(18) 0.083(3) -0.0159(18) -0.0048(15) -0.0022(13)
C23 0.053(2) 0.050(2) 0.076(3) -0.020(2) -0.0167(19) 0.0099(18)
C24 0.046(2) 0.064(3) 0.066(3) -0.028(2) 0.0043(18) -0.0043(18)
C25 0.061(2) 0.044(2) 0.060(2) -0.0164(18) -0.0169(18) 0.0016(17)
C26 0.050(2) 0.057(2) 0.062(2) -0.030(2) -0.0113(18) -0.0075(18)
F1 0.0196(10) 0.0261(12) 0.0412(13) -0.0078(10) -0.0058(9) -0.0009(9)

loop_
_atom_type_symbol
_atom_type_description
_atom_type_scat_dispersion_real
_atom_type_scat_dispersion_imag
_atom_type_scat_source
C C 0.0033 0.0016 'International Tables Vol C Tables 4.2.6.8 and 6.1.1.4'
H H 0.0000 0.0000 'International Tables Vol C Tables 4.2.6.8 and 6.1.1.4'
F F 0.0171 0.0103 'International Tables Vol C Tables 4.2.6.8 and 6.1.1.4'
K K 0.2009 0.2494 'International Tables Vol C Tables 4.2.6.8 and 6.1.1.4'
O O 0.0106 0.0060 'International Tables Vol C Tables 4.2.6.8 and 6.1.1.4'
Si Si 0.0817 0.0704 'International Tables Vol C Tables 4.2.6.8 and 6.1.1.4'

loop_
_geom_angle_atom_site_label_1
_geom_angle_atom_site_label_2
_geom_angle_atom_site_label_3
_geom_angle
_geom_angle_site_symmetry_1
_geom_angle_site_symmetry_3
O1 Si1 O4 113.15(12) . .
O1 Si1 C11 105.25(14) . .
O4 Si1 C11 104.75(14) . .
O5 Si1 O1 112.39(12) . .
O5 Si1 O4 113.66(11) . .
O5 Si1 C11 106.74(13) . .
O1 Si2 O2 113.23(12) . .
O1 Si2 C16 105.15(14) . .
O2 Si2 C16 106.17(13) . .
O6 Si2 O1 112.89(12) . .
O6 Si2 O2 113.73(12) . .
O6 Si2 C16 104.64(15) . .
O2 Si3 O3 113.49(12) 2_767 2_767
O2 Si3 O5 113.74(12) 2_767 .
O2 Si3 C6 105.93(12) 2_767 .
O3 Si3 C6 103.34(13) 2_767 .
O5 Si3 O3 113.08(11) . 2_767
O5 Si3 C6 106.11(13) . .
O3 Si4 C1 107.70(15) . .
O4 Si4 O3 111.62(12) . .
O4 Si4 O6 113.79(12) . 2_767
O4 Si4 C1 103.77(15) . .
O6 Si4 O3 112.45(12) 2_767 .
O6 Si4 C1 106.82(14) 2_767 .
Si1 O1 Si2 138.52(13) . .
Si3 O2 Si2 141.30(13) 2_767 .
Si4 O3 Si3 138.67(14) . 2_767
Si4 O4 Si1 142.94(15) . .
Si1 O5 Si3 140.46(14) . .
Si2 O6 Si4 141.10(14) . 2_767
C7 O9 C6 116.6(3) . .
C7 O10 K1 165.0(3) . .
C12 O11 C11 118.3(4) . .
Si4 C1 H1AA 109.0 . .
Si4 C1 H1AB 109.0 . .
Si4 C1 H1BC 108.1 . .
Si4 C1 H1BD 108.1 . .
H1AA C1 H1AB 107.8 . .
H1BC C1 H1BD 107.3 . .
O7A C1 Si4 112.8(3) . .
O7A C1 H1AA 109.0 . .
O7A C1 H1AB 109.0 . .
O7B C1 Si4 116.6(3) . .
O7B C1 H1BC 108.1 . .
O7B C1 H1BD 108.1 . .
Si3 C6 H6A 110.0 . .
Si3 C6 H6B 110.0 . .
O9 C6 Si3 108.3(2) . .
O9 C6 H6A 110.0 . .
O9 C6 H6B 110.0 . .
H6A C6 H6B 108.4 . .
O9 C7 C8 113.3(3) . .
O10 C7 O9 122.6(3) . .
O10 C7 C8 124.0(3) . .
C7 C8 C10 115.6(4) . .
C9 C8 C7 119.8(4) . .
C9 C8 C10 124.5(4) . .
C8 C9 H9A 120.0 . .
C8 C9 H9B 120.0 . .
H9A C9 H9B 120.0 . .
C8 C10 H10A 109.5 . .
C8 C10 H10B 109.5 . .
C8 C10 H10C 109.5 . .
H10A C10 H10B 109.5 . .
H10A C10 H10C 109.5 . .
H10B C10 H10C 109.5 . .
Si1 C11 H11A 110.7 . .
Si1 C11 H11B 110.7 . .
O11 C11 Si1 105.2(2) . .
O11 C11 H11A 110.7 . .
O11 C11 H11B 110.7 . .
H11A C11 H11B 108.8 . .
O11 C12 C13 111.2(5) . .
O12 C12 O11 122.8(5) . .
O12 C12 C13 125.9(5) . .
C14 C13 C12 118.5(7) . .
C14 C13 C15 123.8(7) . .
C15 C13 C12 117.7(5) . .
C13 C14 H14A 120.0 . .
C13 C14 H14B 120.0 . .
H14A C14 H14B 120.0 . .
C13 C15 H15A 109.5 . .
C13 C15 H15B 109.5 . .
C13 C15 H15C 109.5 . .
H15A C15 H15B 109.5 . .
H15A C15 H15C 109.5 . .
H15B C15 H15C 109.5 . .
Si2 C16 H16A 110.1 . .
Si2 C16 H16B 110.1 . .
Si2 C16 H16C 110.9 . .
Si2 C16 H16D 110.9 . .
H16A C16 H16B 108.4 . .
H16C C16 H16D 108.9 . .
O13 C16 Si2 108.0(5) . .
O13 C16 H16A 110.1 . .
O13 C16 H16B 110.1 . .
O13A C16 Si2 104.4(9) . .
O13A C16 H16C 110.9 . .
O13A C16 H16D 110.9 . .
C2A O7A C1 118.1(5) . .
C17 O13 C16 119.2(9) . .
O7A C2A C3A 120.4(8) . .
O8A C2A O7A 124.2(7) . .
O8A C2A C3A 114.2(8) . .
C2A C3A C4A 108.2(9) . .
C5A C3A C2A 123.5(12) . .
C5A C3A C4A 118.6(13) . .
C3A C4A H4AA 109.5 . .
C3A C4A H4AB 109.5 . .
C3A C4A H4AC 109.5 . .
H4AA C4A H4AB 109.5 . .
H4AA C4A H4AC 109.5 . .
H4AB C4A H4AC 109.5 . .
C3A C5A H5AA 120.0 . .
C3A C5A H5AB 120.0 . .
H5AA C5A H5AB 120.0 . .
O13 C17 C18 110.0(9) . .
O14 C17 O13 125.3(12) . .
O14 C17 C18 123.8(10) . .
C19 C18 C17 113.6(10) . .
C20 C18 C17 121.4(8) . .
C20 C18 C19 124.9(10) . .
C18 C19 H19A 109.5 . .
C18 C19 H19B 109.5 . .
C18 C19 H19C 109.5 . .
H19A C19 H19B 109.5 . .
H19A C19 H19C 109.5 . .
H19B C19 H19C 109.5 . .
C18 C20 H20A 120.0 . .
C18 C20 H20B 120.0 . .
H20A C20 H20B 120.0 . .
C2B O7B C1 118.4(7) . .
C17A O13A C16 115.1(18) . .
O7B C2B C3B 114.2(8) . .
O8B C2B O7B 123.8(9) . .
O8B C2B C3B 120.2(10) . .
C2B C3B C4B 109.9(12) . .
C5B C3B C2B 122.2(16) . .
C5B C3B C4B 110.1(17) . .
C3B C4B H4BA 109.5 . .
C3B C4B H4BB 109.5 . .
C3B C4B H4BC 109.5 . .
H4BA C4B H4BB 109.5 . .
H4BA C4B H4BC 109.5 . .
H4BB C4B H4BC 109.5 . .
C3B C5B H5BA 120.0 . .
C3B C5B H5BB 120.0 . .
H5BA C5B H5BB 120.0 . .
O13A C17A C18A 106.4(18) . .
O14A C17A O13A 120(2) . .
O14A C17A C18A 132(2) . .
C19A C18A C17A 109.0(16) . .
C20A C18A C17A 124.1(16) . .
C20A C18A C19A 125.5(18) . .
C18A C19A H19D 109.5 . .
C18A C19A H19E 109.5 . .
C18A C19A H19F 109.5 . .
H19D C19A H19E 109.5 . .
H19D C19A H19F 109.5 . .
H19E C19A H19F 109.5 . .
C18A C20A H20C 120.0 . .
C18A C20A H20D 120.0 . .
H20C C20A H20D 120.0 . .
O10 K1 O10 180.0 2_857 .
O10 K1 O15 95.68(11) . .
O10 K1 O15 84.32(11) 2_857 .
O10 K1 O15 84.32(11) . 2_857
O10 K1 O15 95.68(11) 2_857 2_857
O10 K1 O16 85.79(11) . 2_857
O10 K1 O16 94.21(11) 2_857 2_857
O10 K1 O16 85.79(11) 2_857 .
O10 K1 O16 94.21(11) . .
O10 K1 O17 104.20(9) 2_857 .
O10 K1 O17 75.80(9) . .
O10 K1 O17 104.20(9) . 2_857
O10 K1 O17 75.80(9) 2_857 2_857
O15 K1 O15 180.0 2_857 .
O15 K1 O16 118.77(9) 2_857 .
O15 K1 O16 118.77(9) . 2_857
O15 K1 O16 61.23(9) 2_857 2_857
O15 K1 O16 61.23(9) . .
O16 K1 O16 180.00(13) . 2_857
O17 K1 O15 119.56(9) 2_857 2_857
O17 K1 O15 119.56(9) . .
O17 K1 O15 60.44(9) 2_857 .
O17 K1 O15 60.44(9) . 2_857
O17 K1 O16 60.02(9) 2_857 2_857
O17 K1 O16 119.98(9) . 2_857
O17 K1 O16 60.02(9) . .
O17 K1 O16 119.98(9) 2_857 .
O17 K1 O17 180.00(7) . 2_857
C21 O15 K1 111.6(2) . .
C21 O15 C26 111.9(3) . 2_857
C26 O15 K1 112.7(2) 2_857 .
C22 O16 K1 112.8(2) . .
C23 O16 K1 111.2(2) . .
C23 O16 C22 112.8(3) . .
C24 O17 K1 117.3(2) . .
C25 O17 K1 117.5(2) . .
C25 O17 C24 114.0(3) . .
O15 C21 H21A 109.7 . .
O15 C21 H21B 109.7 . .
O15 C21 C22 109.9(4) . .
H21A C21 H21B 108.2 . .
C22 C21 H21A 109.7 . .
C22 C21 H21B 109.7 . .
O16 C22 C21 109.1(3) . .
O16 C22 H22A 109.9 . .
O16 C22 H22B 109.9 . .
C21 C22 H22A 109.9 . .
C21 C22 H22B 109.9 . .
H22A C22 H22B 108.3 . .
O16 C23 H23A 109.2 . .
O16 C23 H23B 109.2 . .
O16 C23 C24 112.2(4) . .
H23A C23 H23B 107.9 . .
C24 C23 H23A 109.2 . .
C24 C23 H23B 109.2 . .
O17 C24 C23 108.8(4) . .
O17 C24 H24A 109.9 . .
O17 C24 H24B 109.9 . .
C23 C24 H24A 109.9 . .
C23 C24 H24B 109.9 . .
H24A C24 H24B 108.3 . .
O17 C25 H25A 109.8 . .
O17 C25 H25B 109.8 . .
O17 C25 C26 109.5(3) . .
H25A C25 H25B 108.2 . .
C26 C25 H25A 109.8 . .
C26 C25 H25B 109.8 . .
O15 C26 C25 112.6(3) 2_857 .
O15 C26 H26A 109.1 2_857 .
O15 C26 H26B 109.1 2_857 .
C25 C26 H26A 109.1 . .
C25 C26 H26B 109.1 . .
H26A C26 H26B 107.8 . .

loop_
_geom_bond_atom_site_label_1
_geom_bond_atom_site_label_2
_geom_bond_distance
_geom_bond_site_symmetry_2
Si1 O1 1.622(2) .
Si1 O4 1.623(2) .
Si1 O5 1.620(2) .
Si1 C11 1.865(3) .
Si2 O1 1.622(2) .
Si2 O2 1.623(2) .
Si2 O6 1.618(2) .
Si2 C16 1.862(3) .
Si3 O2 1.617(2) 2_767
Si3 O3 1.630(2) 2_767
Si3 O5 1.623(2) .
Si3 C6 1.874(3) .
Si4 O3 1.629(2) .
Si4 O4 1.617(2) .
Si4 O6 1.620(2) 2_767
Si4 C1 1.873(4) .
O2 Si3 1.617(2) 2_767
O3 Si3 1.630(2) 2_767
O6 Si4 1.620(2) 2_767
O9 C6 1.453(4) .
O9 C7 1.331(4) .
O10 C7 1.194(4) .
O10 K1 2.663(3) .
O11 C11 1.464(4) .
O11 C12 1.301(5) .
O12 C12 1.189(7) .
C1 H1AA 0.9900 .
C1 H1AB 0.9900 .
C1 H1BC 0.9900 .
C1 H1BD 0.9900 .
C1 O7A 1.447(5) .
C1 O7B 1.406(6) .
C6 H6A 0.9900 .
C6 H6B 0.9900 .
C7 C8 1.478(5) .
C8 C9 1.320(7) .
C8 C10 1.495(6) .
C9 H9A 0.9500 .
C9 H9B 0.9500 .
C10 H10A 0.9800 .
C10 H10B 0.9800 .
C10 H10C 0.9800 .
C11 H11A 0.9900 .
C11 H11B 0.9900 .
C12 C13 1.515(8) .
C13 C14 1.327(9) .
C13 C15 1.464(9) .
C14 H14A 0.9500 .
C14 H14B 0.9500 .
C15 H15A 0.9800 .
C15 H15B 0.9800 .
C15 H15C 0.9800 .
C16 H16A 0.9900 .
C16 H16B 0.9900 .
C16 H16C 0.9900 .
C16 H16D 0.9900 .
C16 O13 1.437(6) .
C16 O13A 1.506(16) .
O7A C2A 1.329(7) .
O8A C2A 1.198(7) .
O13 C17 1.327(13) .
O14 C17 1.217(14) .
C2A C3A 1.465(9) .
C3A C4A 1.498(9) .
C3A C5A 1.337(9) .
C4A H4AA 0.9800 .
C4A H4AB 0.9800 .
C4A H4AC 0.9800 .
C5A H5AA 0.9500 .
C5A H5AB 0.9500 .
C17 C18 1.493(16) .
C18 C19 1.492(8) .
C18 C20 1.319(8) .
C19 H19A 0.9800 .
C19 H19B 0.9800 .
C19 H19C 0.9800 .
C20 H20A 0.9500 .
C20 H20B 0.9500 .
O7B C2B 1.330(8) .
O8B C2B 1.204(8) .
O13A C17A 1.33(3) .
O14A C17A 1.17(3) .
C2B C3B 1.469(9) .
C3B C4B 1.519(10) .
C3B C5B 1.327(10) .
C4B H4BA 0.9800 .
C4B H4BB 0.9800 .
C4B H4BC 0.9800 .
C5B H5BA 0.9500 .
C5B H5BB 0.9500 .
C17A C18A 1.58(3) .
C18A C19A 1.486(10) .
C18A C20A 1.343(9) .
C19A H19D 0.9800 .
C19A H19E 0.9800 .
C19A H19F 0.9800 .
C20A H20C 0.9500 .
C20A H20D 0.9500 .
K1 O10 2.663(3) 2_857
K1 O15 2.821(3) 2_857
K1 O15 2.821(3) .
K1 O16 2.828(3) .
K1 O16 2.828(3) 2_857
K1 O17 2.796(3) .
K1 O17 2.796(3) 2_857
O15 C21 1.396(5) .
O15 C26 1.432(5) 2_857
O16 C22 1.436(4) .
O16 C23 1.388(6) .
O17 C24 1.417(5) .
O17 C25 1.394(5) .
C21 H21A 0.9900 .
C21 H21B 0.9900 .
C21 C22 1.500(6) .
C22 H22A 0.9900 .
C22 H22B 0.9900 .
C23 H23A 0.9900 .
C23 H23B 0.9900 .
C23 C24 1.471(6) .
C24 H24A 0.9900 .
C24 H24B 0.9900 .
C25 H25A 0.9900 .
C25 H25B 0.9900 .
C25 C26 1.478(6) .
C26 O15 1.432(5) 2_857
C26 H26A 0.9900 .
C26 H26B 0.9900 .

loop_
_geom_torsion_atom_site_label_1
_geom_torsion_atom_site_label_2
_geom_torsion_atom_site_label_3
_geom_torsion_atom_site_label_4
_geom_torsion
_geom_torsion_site_symmetry_1
_geom_torsion_site_symmetry_4
Si2 C16 O13 C17 -136.1(9) . .
Si2 C16 O13A C17A -144.0(16) . .
Si4 C1 O7A C2A 106.0(5) . .
Si4 C1 O7B C2B -79.1(7) . .
O1 Si1 O4 Si4 69.6(3) . .
O1 Si1 O5 Si3 -66.5(3) . .
O1 Si1 C11 O11 172.2(2) . .
O1 Si2 O2 Si3 -68.2(3) . 2_767
O1 Si2 O6 Si4 66.7(3) . 2_767
O1 Si2 C16 O13 -166.6(4) . .
O1 Si2 C16 O13A 177.9(7) . .
O2 Si2 O1 Si1 62.5(2) . .
O2 Si2 O6 Si4 -64.1(3) . 2_767
O2 Si2 C16 O13 -46.3(4) . .
O2 Si2 C16 O13A -61.8(7) . .
O2 Si3 O5 Si1 -64.6(3) 2_767 .
O2 Si3 C6 O9 -72.9(2) 2_767 .
O3 Si3 O5 Si1 66.7(3) 2_767 .
O3 Si3 C6 O9 167.48(18) 2_767 .
O3 Si4 O4 Si1 -69.2(3) . .
O3 Si4 C1 O7A 85.4(3) . .
O3 Si4 C1 O7B 125.0(4) . .
O4 Si1 O1 Si2 -62.1(2) . .
O4 Si1 O5 Si3 63.7(3) . .
O4 Si1 C11 O11 52.6(2) . .
O4 Si4 O3 Si3 62.8(2) . 2_767
O4 Si4 C1 O7A -156.1(3) . .
O4 Si4 C1 O7B -116.6(4) . .
O5 Si1 O1 Si2 68.3(2) . .
O5 Si1 O4 Si4 -60.2(3) . .
O5 Si1 C11 O11 -68.2(2) . .
O5 Si3 C6 O9 48.3(2) . .
O6 Si2 O1 Si1 -68.6(2) . .
O6 Si2 O2 Si3 62.4(3) . 2_767
O6 Si2 C16 O13 74.3(4) . .
O6 Si2 C16 O13A 58.8(7) . .
O6 Si4 O3 Si3 -66.5(2) 2_767 2_767
O6 Si4 O4 Si1 59.4(3) 2_767 .
O6 Si4 C1 O7A -35.6(3) 2_767 .
O6 Si4 C1 O7B 4.0(4) 2_767 .
O9 C7 C8 C9 -22.0(6) . .
O9 C7 C8 C10 161.2(4) . .
O10 C7 C8 C9 154.5(6) . .
O10 C7 C8 C10 -22.3(6) . .
O11 C12 C13 C14 -179.4(6) . .
O11 C12 C13 C15 -0.6(8) . .
O12 C12 C13 C14 3.4(11) . .
O12 C12 C13 C15 -177.8(7) . .
C1 Si4 O3 Si3 176.1(2) . 2_767
C1 Si4 O4 Si1 175.1(2) . .
C1 O7A C2A O8A -3.6(12) . .
C1 O7A C2A C3A -171.1(11) . .
C1 O7B C2B O8B -0.8(12) . .
C1 O7B C2B C3B -165.5(12) . .
C6 Si3 O5 Si1 179.3(2) . .
C6 O9 C7 O10 -1.6(5) . .
C6 O9 C7 C8 174.9(3) . .
C7 O9 C6 Si3 -175.5(2) . .
C11 Si1 O1 Si2 -175.9(2) . .
C11 Si1 O4 Si4 -176.3(2) . .
C11 Si1 O5 Si3 178.7(2) . .
C11 O11 C12 O12 -5.5(8) . .
C11 O11 C12 C13 177.2(4) . .
C12 O11 C11 Si1 164.7(3) . .
C16 Si2 O1 Si1 177.9(2) . .
C16 Si2 O2 Si3 177.0(2) . 2_767
C16 Si2 O6 Si4 -179.5(2) . 2_767
C16 O13 C17 O14 -13.3(19) . .
C16 O13 C17 C18 177.0(8) . .
C16 O13A C17A O14A 15(3) . .
C16 O13A C17A C18A -178.7(14) . .
O7A C2A C3A C4A -17.2(19) . .
O7A C2A C3A C5A -162.4(15) . .
O8A C2A C3A C4A 174.1(11) . .
O8A C2A C3A C5A 29(2) . .
O13 C17 C18 C19 168.7(10) . .
O13 C17 C18 C20 -13.8(15) . .
O14 C17 C18 C19 -1.2(16) . .
O14 C17 C18 C20 176.3(12) . .
O7B C2B C3B C4B -28(2) . .
O7B C2B C3B C5B -159.4(19) . .
O8B C2B C3B C4B 166.6(12) . .
O8B C2B C3B C5B 35(3) . .
O13A C17A C18A C19A 176(2) . .
O13A C17A C18A C20A -16(3) . .
O14A C17A C18A C19A -19(4) . .
O14A C17A C18A C20A 148(3) . .
K1 O10 C7 O9 2.9(16) . .
K1 O10 C7 C8 -173.3(11) . .
K1 O15 C21 C22 54.0(4) . .
K1 O16 C22 C21 46.0(4) . .
K1 O16 C23 C24 -54.8(4) . .
K1 O17 C24 C23 -38.4(5) . .
K1 O17 C25 C26 42.9(4) . .
O15 C21 C22 O16 -69.1(4) . .
O16 C23 C24 O17 63.4(5) . .
O17 C25 C26 O15 -60.8(5) . 2_857
C22 O16 C23 C24 177.3(3) . .
C23 O16 C22 C21 173.1(3) . .
C24 O17 C25 C26 -174.2(4) . .
C25 O17 C24 C23 178.5(4) . .
C26 O15 C21 C22 -178.7(3) 2_857 .

loop_
_smtbx_masks_void_nr
_smtbx_masks_void_average_x
_smtbx_masks_void_average_y
_smtbx_masks_void_average_z
_smtbx_masks_void_volume
_smtbx_masks_void_count_electrons
1 0.000 0.000 0.500 208.5 57.2
